data_2238262
loop_
_publ_author_name
'Gao, Qingsong'
'Xie, Dexun'
'An, Delie'

_publ_section_title
;
 1,3-Alternate conformer
 5,11,17,23-tetra-<i>tert</i>-butyl-25,26,27,28-tetrakis(4-methylsulfanylbenzyloxy)-2,8,14,20-tetrathiacalix[4]arene
;
_journal_coeditor_code SU2608
_journal_issue 7
_journal_name_full 'Acta Crystallographica Section E'
_journal_page_first o1009
_journal_page_last o1010
_journal_paper_doi 10.1107/S1600536813014827
_journal_volume 69
_journal_year 2013
_chemical_formula_iupac 'C72 H80 O4 S8'
_chemical_formula_moiety 'C72 H80 O4 S8'
_chemical_formula_sum 'C72 H80 O4 S8'
_chemical_formula_weight 1265.84
_chemical_name_systematic
5,11,17,23-Tetra-<i>tert</i>-butyl-25,26,27,28-tetrakis(4-methylsulfanylbenzyloxy)-2,8,14,20-tetrathiacalix[4]arene
_space_group_IT_number 2
_symmetry_cell_setting triclinic
_symmetry_space_group_name_Hall '-P 1'
_symmetry_space_group_name_H-M 'P -1'
_atom_sites_solution_hydrogens geom
_atom_sites_solution_primary direct
_atom_sites_solution_secondary difmap
_audit_creation_method SHELXL-97
_cell_angle_alpha 75.473(2)
_cell_angle_beta 85.686(2)
_cell_angle_gamma 84.762(2)
_cell_formula_units_Z 2
_cell_length_a 15.1863(10)
_cell_length_b 15.5795(11)
_cell_length_c 16.9774(12)
_cell_measurement_reflns_used 4356
_cell_measurement_temperature 293(2)
_cell_measurement_theta_max 45.059
_cell_measurement_theta_min 4.392
_cell_volume 3866.4(5)
_computing_cell_refinement 'SAINT (Bruker, 2007)'
_computing_data_collection 'SMART (Bruker, 2007)'
_computing_data_reduction 'SAINT (Bruker, 2007)'
_computing_molecular_graphics 'SHELXTL (Sheldrick, 2008)'
_computing_publication_material 'SHELXTL (Sheldrick, 2008)'
_computing_structure_refinement 'SHELXL97 (Sheldrick, 2008)'
_computing_structure_solution 'SHELXS97 (Sheldrick, 2008)'
_diffrn_ambient_temperature 293(2)
_diffrn_measured_fraction_theta_full 0.998
_diffrn_measured_fraction_theta_max 0.998
_diffrn_measurement_device_type 'Bruker SMART CCD area-detector'
_diffrn_measurement_method 'phi and omega scans'
_diffrn_radiation_monochromator graphite
_diffrn_radiation_source 'fine-focus sealed tube'
_diffrn_radiation_type MoK\a
_diffrn_radiation_wavelength 0.71073
_diffrn_reflns_av_R_equivalents 0.0000
_diffrn_reflns_av_sigmaI/netI 0.0575
_diffrn_reflns_limit_h_max 18
_diffrn_reflns_limit_h_min -18
_diffrn_reflns_limit_k_max 18
_diffrn_reflns_limit_k_min -18
_diffrn_reflns_limit_l_max 20
_diffrn_reflns_limit_l_min 0
_diffrn_reflns_number 14394
_diffrn_reflns_theta_full 25.50
_diffrn_reflns_theta_max 25.50
_diffrn_reflns_theta_min 1.35
_exptl_absorpt_coefficient_mu 0.272
_exptl_absorpt_correction_T_max 1.00000
_exptl_absorpt_correction_T_min 0.43438
_exptl_absorpt_correction_type multi-scan
_exptl_absorpt_process_details '(SADABS; Bruker, 2007)'
_exptl_crystal_colour colourless
_exptl_crystal_density_diffrn 1.087
_exptl_crystal_density_method 'not measured'
_exptl_crystal_description prismatic
_exptl_crystal_F_000 1344
_exptl_crystal_size_max 0.256
_exptl_crystal_size_mid 0.211
_exptl_crystal_size_min 0.145
_platon_squeeze_details
;
;
_refine_diff_density_max 0.401
_refine_diff_density_min -0.285
_refine_ls_extinction_method none
_refine_ls_goodness_of_fit_ref 0.961
_refine_ls_hydrogen_treatment constr
_refine_ls_matrix_type full
_refine_ls_number_parameters 939
_refine_ls_number_reflns 14394
_refine_ls_number_restraints 244
_refine_ls_restrained_S_all 1.003
_refine_ls_R_factor_all 0.0917
_refine_ls_R_factor_gt 0.0594
_refine_ls_shift/su_max 0.004
_refine_ls_shift/su_mean 0.000
_refine_ls_structure_factor_coef Fsqd
_refine_ls_weighting_details 'calc w=1/[\s^2^(Fo^2^)+(0.1009P)^2^] where P=(Fo^2^+2Fc^2^)/3'
_refine_ls_weighting_scheme calc
_refine_ls_wR_factor_gt 0.1568
_refine_ls_wR_factor_ref 0.1718
_reflns_number_gt 9034
_reflns_number_total 14394
_reflns_threshold_expression I>2sigma(I)
_cod_data_source_file su2608.cif
_cod_data_source_block I
_cod_database_code 2238262
_cod_database_fobs_code 2238262

loop_
_symmetry_equiv_pos_as_xyz
'x, y, z'
'-x, -y, -z'

loop_
_atom_site_type_symbol
_atom_site_label
_atom_site_fract_x
_atom_site_fract_y
_atom_site_fract_z
_atom_site_U_iso_or_equiv
_atom_site_adp_type
_atom_site_calc_flag
_atom_site_refinement_flags
_atom_site_occupancy
_atom_site_symmetry_multiplicity
_atom_site_disorder_assembly
_atom_site_disorder_group
S S1 0.94198(4) 0.90174(4) 0.09861(4) 0.05036(19) Uani d . 1 1 . .
S S2 0.92245(5) 0.55348(5) 0.07790(5) 0.0582(2) Uani d . 1 1 . .
S S3 0.55404(5) 0.59267(5) 0.09846(5) 0.0631(2) Uani d . 1 1 . .
S S4 0.57286(4) 0.93527(5) 0.13515(4) 0.0541(2) Uani d . 1 1 . .
S S5 1.3408(4) 0.7583(4) -0.0886(7) 0.1079(15) Uani d PDU 0.70 1 A 1
S S6 0.7412(5) 0.5926(7) 0.5541(5) 0.1038(18) Uani d PDU 0.50 1 B 1
S S7 0.7645(7) 0.8754(7) -0.3436(5) 0.101(2) Uani d PDU 0.50 1 C 1
S S8 0.5403(5) 1.1277(5) 0.4157(3) 0.0949(13) Uani d PDU 0.55 1 D 1
C C48 1.3875(3) 0.6516(4) -0.0944(4) 0.0867(19) Uani d PDU 0.65 1 A 1
H H48A 1.3728 0.6089 -0.0448 0.130 Uiso calc PR 0.65 1 A 1
H H48B 1.4507 0.6526 -0.1023 0.130 Uiso calc PR 0.65 1 A 1
H H48C 1.3644 0.6355 -0.1394 0.130 Uiso calc PR 0.65 1 A 1
C C56 0.7113(9) 0.7107(9) 0.5414(10) 0.122(4) Uani d PDU 0.50 1 B 1
H H56A 0.7601 0.7438 0.5151 0.184 Uiso calc PR 0.50 1 B 1
H H56B 0.6971 0.7227 0.5939 0.184 Uiso calc PR 0.50 1 B 1
H H56C 0.6608 0.7279 0.5087 0.184 Uiso calc PR 0.50 1 B 1
C C64 0.6894(8) 0.9425(8) -0.4157(6) 0.118(4) Uani d PDU 0.50 1 C 1
H H64A 0.6667 0.9941 -0.3974 0.177 Uiso calc PR 0.50 1 C 1
H H64B 0.6413 0.9084 -0.4203 0.177 Uiso calc PR 0.50 1 C 1
H H64C 0.7203 0.9606 -0.4679 0.177 Uiso calc PR 0.50 1 C 1
C C72 0.5345(9) 1.2383(7) 0.3516(8) 0.119(3) Uani d PDU 0.60 1 D 1
H H72D 0.5930 1.2584 0.3398 0.179 Uiso calc PR 0.60 1 D 1
H H72E 0.4987 1.2772 0.3789 0.179 Uiso calc PR 0.60 1 D 1
H H72F 0.5086 1.2385 0.3016 0.179 Uiso calc PR 0.60 1 D 1
S S5' 1.3463(11) 0.7406(12) -0.0752(17) 0.1084(16) Uani d PDU 0.30 1 A 2
S S6' 0.7109(6) 0.6042(8) 0.5530(6) 0.122(3) Uani d PDU 0.50 1 B 2
S S7' 0.7480(8) 0.8905(8) -0.3466(5) 0.117(3) Uani d PDU 0.50 1 C 2
S S8' 0.5571(8) 1.1460(8) 0.4075(6) 0.140(4) Uani d PDU 0.45 1 D 2
C C48' 1.3332(13) 0.6556(10) -0.1267(10) 0.138(5) Uani d PDU 0.35 1 A 2
H H48D 1.3409 0.5983 -0.0894 0.207 Uiso calc PR 0.35 1 A 2
H H48E 1.3766 0.6597 -0.1714 0.207 Uiso calc PR 0.35 1 A 2
H H48F 1.2749 0.6635 -0.1470 0.207 Uiso calc PR 0.35 1 A 2
C C56' 0.7588(10) 0.7043(10) 0.5410(10) 0.138(5) Uani d PDU 0.50 1 B 2
H H56D 0.7428 0.7439 0.4901 0.208 Uiso calc PR 0.50 1 B 2
H H56E 0.8220 0.6935 0.5412 0.208 Uiso calc PR 0.50 1 B 2
H H56F 0.7379 0.7307 0.5850 0.208 Uiso calc PR 0.50 1 B 2
C C64' 0.6973(10) 0.9922(8) -0.4005(8) 0.143(5) Uani d PDU 0.50 1 C 2
H H64D 0.6341 0.9911 -0.3922 0.215 Uiso calc PR 0.50 1 C 2
H H64E 0.7136 1.0011 -0.4576 0.215 Uiso calc PR 0.50 1 C 2
H H64F 0.7164 1.0399 -0.3812 0.215 Uiso calc PR 0.50 1 C 2
C C72' 0.5716(15) 1.2563(14) 0.3432(17) 0.174(11) Uani d PDU 0.40 1 D 2
H H72A 0.6305 1.2720 0.3472 0.260 Uiso calc PR 0.40 1 D 2
H H72B 0.5294 1.2984 0.3607 0.260 Uiso calc PR 0.40 1 D 2
H H72C 0.5627 1.2568 0.2877 0.260 Uiso calc PR 0.40 1 D 2
O O1 0.89430(12) 0.76024(13) 0.01849(11) 0.0584(5) Uani d . 1 1 . .
O O2 0.74105(12) 0.60108(12) 0.15708(10) 0.0515(4) Uani d . 1 1 . .
O O3 0.61701(11) 0.78218(12) 0.04810(10) 0.0482(4) Uani d . 1 1 . .
O O4 0.75495(12) 0.85942(12) 0.18907(11) 0.0554(5) Uani d . 1 1 . .
C C1 0.94462(15) 0.78558(16) 0.14019(15) 0.0422(6) Uani d . 1 1 . .
C C2 0.97394(16) 0.75315(17) 0.21775(15) 0.0475(6) Uani d . 1 1 . .
H H2 0.9865 0.7933 0.2470 0.057 Uiso calc R 1 1 . .
C C3 0.98546(16) 0.66224(18) 0.25391(15) 0.0478(6) Uani d . 1 1 . .
C C4 0.96376(16) 0.60604(17) 0.20888(16) 0.0486(6) Uani d . 1 1 . .
H H4 0.9686 0.5451 0.2319 0.058 Uiso calc R 1 1 . .
C C5 0.93484(15) 0.63659(16) 0.13047(15) 0.0433(6) Uani d . 1 1 . .
C C6 0.92664(15) 0.72676(16) 0.09419(14) 0.0410(6) Uani d . 1 1 . .
C C7 1.01959(18) 0.6293(2) 0.34044(16) 0.0604(8) Uani d . 1 1 . .
C C8 1.0129(3) 0.5297(3) 0.3732(2) 0.1042(13) Uani d U 1 1 . .
H H8A 0.9520 0.5165 0.3766 0.156 Uiso calc R 1 1 . .
H H8B 1.0361 0.5110 0.4264 0.156 Uiso calc R 1 1 . .
H H8C 1.0465 0.4987 0.3372 0.156 Uiso calc R 1 1 . .
C C9 1.1168(2) 0.6489(3) 0.3363(2) 0.1014(13) Uani d U 1 1 . .
H H9A 1.1506 0.6166 0.3016 0.152 Uiso calc R 1 1 . .
H H9B 1.1387 0.6309 0.3900 0.152 Uiso calc R 1 1 . .
H H9C 1.1220 0.7115 0.3148 0.152 Uiso calc R 1 1 . .
C C10 0.9657(3) 0.6748(3) 0.3990(2) 0.1032(13) Uani d U 1 1 . .
H H10A 0.9707 0.7378 0.3814 0.155 Uiso calc R 1 1 . .
H H10B 0.9876 0.6529 0.4526 0.155 Uiso calc R 1 1 . .
H H10C 0.9048 0.6625 0.4004 0.155 Uiso calc R 1 1 . .
C C11 0.81713(17) 0.57302(16) 0.03584(16) 0.0468(6) Uani d . 1 1 . .
C C12 0.81386(18) 0.56067(17) -0.04176(16) 0.0513(7) Uani d . 1 1 . .
H H12 0.8667 0.5513 -0.0709 0.062 Uiso calc R 1 1 . .
C C13 0.73439(19) 0.56175(18) -0.07774(16) 0.0536(7) Uani d . 1 1 E .
C C14 0.65774(18) 0.57739(19) -0.03304(16) 0.0545(7) Uani d . 1 1 . .
H H14 0.6035 0.5799 -0.0559 0.065 Uiso calc R 1 1 . .
C C15 0.65889(17) 0.58959(17) 0.04548(16) 0.0494(6) Uani d . 1 1 . .
C C16 0.73887(17) 0.58747(16) 0.08053(15) 0.0455(6) Uani d . 1 1 . .
C C17 0.7309(2) 0.5441(2) -0.16228(19) 0.0693(9) Uani d . 1 1 . .
C C18 0.8077(14) 0.5946(9) -0.2193(10) 0.079(3) Uani d PU 0.50 1 E 1
H H18A 0.8642 0.5692 -0.1993 0.119 Uiso calc PR 0.50 1 E 1
H H18B 0.8012 0.6565 -0.2193 0.119 Uiso calc PR 0.50 1 E 1
H H18C 0.8042 0.5885 -0.2739 0.119 Uiso calc PR 0.50 1 E 1
C C19 0.7130(6) 0.4463(7) -0.1505(7) 0.099(3) Uani d PU 0.60 1 E 1
H H19A 0.7058 0.4348 -0.2026 0.148 Uiso calc PR 0.60 1 E 1
H H19B 0.6599 0.4340 -0.1166 0.148 Uiso calc PR 0.60 1 E 1
H H19C 0.7619 0.4089 -0.1251 0.148 Uiso calc PR 0.60 1 E 1
C C20 0.6510(10) 0.6081(7) -0.2097(9) 0.081(3) Uani d PU 0.50 1 E 1
H H20A 0.6626 0.6692 -0.2167 0.121 Uiso calc PR 0.50 1 E 1
H H20B 0.5962 0.5966 -0.1784 0.121 Uiso calc PR 0.50 1 E 1
H H20C 0.6471 0.5962 -0.2621 0.121 Uiso calc PR 0.50 1 E 1
C C18' 0.8117(15) 0.5609(9) -0.2147(12) 0.095(5) Uani d PU 0.50 1 E 2
H H18D 0.8041 0.5475 -0.2659 0.143 Uiso calc PR 0.50 1 E 2
H H18E 0.8606 0.5239 -0.1887 0.143 Uiso calc PR 0.50 1 E 2
H H18F 0.8235 0.6222 -0.2240 0.143 Uiso calc PR 0.50 1 E 2
C C19' 0.7610(10) 0.4428(12) -0.1482(11) 0.112(5) Uani d PU 0.40 1 E 2
H H19D 0.7581 0.4249 -0.1981 0.169 Uiso calc PR 0.40 1 E 2
H H19E 0.7226 0.4089 -0.1068 0.169 Uiso calc PR 0.40 1 E 2
H H19F 0.8207 0.4325 -0.1312 0.169 Uiso calc PR 0.40 1 E 2
C C20' 0.6462(10) 0.5704(7) -0.1996(9) 0.087(3) Uani d PU 0.50 1 E 2
H H20D 0.6358 0.6339 -0.2119 0.131 Uiso calc PR 0.50 1 E 2
H H20E 0.5997 0.5438 -0.1625 0.131 Uiso calc PR 0.50 1 E 2
H H20F 0.6471 0.5507 -0.2489 0.131 Uiso calc PR 0.50 1 E 2
C C21 0.55120(16) 0.67324(18) 0.15619(15) 0.0480(6) Uani d . 1 1 . .
C C22 0.51071(17) 0.64880(19) 0.23451(16) 0.0524(7) Uani d . 1 1 . .
H H22 0.4942 0.5910 0.2547 0.063 Uiso calc R 1 1 . .
C C23 0.49475(16) 0.70917(19) 0.28255(15) 0.0506(7) Uani d . 1 1 F .
C C24 0.52130(16) 0.79369(19) 0.25020(15) 0.0485(6) Uani d . 1 1 . .
H H24 0.5121 0.8350 0.2817 0.058 Uiso calc R 1 1 . .
C C25 0.56121(15) 0.81970(17) 0.17237(15) 0.0448(6) Uani d . 1 1 . .
C C26 0.57623(15) 0.75879(17) 0.12452(14) 0.0432(6) Uani d . 1 1 . .
C C27 0.4468(2) 0.6825(2) 0.36633(17) 0.0648(8) Uani d . 1 1 . .
C C28 0.4834(8) 0.5980(8) 0.4150(7) 0.078(3) Uani d PU 0.55 1 F 1
H H28A 0.4491 0.5821 0.4657 0.118 Uiso calc PR 0.55 1 F 1
H H28B 0.5436 0.6033 0.4257 0.118 Uiso calc PR 0.55 1 F 1
H H28C 0.4817 0.5528 0.3859 0.118 Uiso calc PR 0.55 1 F 1
C C29 0.4863(8) 0.7236(9) 0.4259(8) 0.120(4) Uani d PU 0.50 1 F 1
H H29A 0.4622 0.6988 0.4800 0.180 Uiso calc PR 0.50 1 F 1
H H29B 0.4723 0.7867 0.4117 0.180 Uiso calc PR 0.50 1 F 1
H H29C 0.5494 0.7113 0.4240 0.180 Uiso calc PR 0.50 1 F 1
C C30 0.3469(7) 0.6736(6) 0.3514(6) 0.063(2) Uani d PU 0.55 1 F 1
H H30A 0.3438 0.6265 0.3247 0.095 Uiso calc PR 0.55 1 F 1
H H30B 0.3228 0.7284 0.3176 0.095 Uiso calc PR 0.55 1 F 1
H H30C 0.3135 0.6604 0.4027 0.095 Uiso calc PR 0.55 1 F 1
C C28' 0.4615(12) 0.5716(11) 0.4032(12) 0.107(6) Uani d PU 0.45 1 F 2
H H28D 0.5218 0.5519 0.3921 0.161 Uiso calc PR 0.45 1 F 2
H H28E 0.4227 0.5428 0.3776 0.161 Uiso calc PR 0.45 1 F 2
H H28F 0.4482 0.5569 0.4610 0.161 Uiso calc PR 0.45 1 F 2
C C29' 0.4421(7) 0.7589(7) 0.4124(7) 0.096(3) Uani d PU 0.50 1 F 2
H H29D 0.4133 0.7393 0.4654 0.144 Uiso calc PR 0.50 1 F 2
H H29E 0.4092 0.8105 0.3818 0.144 Uiso calc PR 0.50 1 F 2
H H29F 0.5010 0.7735 0.4180 0.144 Uiso calc PR 0.50 1 F 2
C C30' 0.3535(11) 0.7105(9) 0.3632(10) 0.100(5) Uani d PU 0.45 1 F 2
H H30D 0.3283 0.6887 0.3225 0.150 Uiso calc PR 0.45 1 F 2
H H30E 0.3459 0.7743 0.3498 0.150 Uiso calc PR 0.45 1 F 2
H H30F 0.3242 0.6872 0.4154 0.150 Uiso calc PR 0.45 1 F 2
C C31 0.67539(16) 0.94933(16) 0.07791(16) 0.0457(6) Uani d . 1 1 . .
C C32 0.67360(17) 1.00449(17) 0.00043(17) 0.0520(7) Uani d . 1 1 . .
H H32 0.6191 1.0264 -0.0209 0.062 Uiso calc R 1 1 . .
C C33 0.75021(17) 1.02849(17) -0.04684(16) 0.0506(7) Uani d . 1 1 G .
C C34 0.82966(16) 0.99078(16) -0.01344(16) 0.0465(6) Uani d . 1 1 . .
H H34 0.8823 1.0034 -0.0443 0.056 Uiso calc R 1 1 . .
C C35 0.83338(15) 0.93503(15) 0.06423(16) 0.0424(6) Uani d . 1 1 . .
C C36 0.75657(16) 0.91547(15) 0.11223(15) 0.0424(6) Uani d . 1 1 . .
C C37 0.7462(2) 1.0937(2) -0.13094(19) 0.0690(9) Uani d . 1 1 . .
C C38 0.8285(5) 1.1254(7) -0.1654(6) 0.100(3) Uani d PU 0.50 1 G 1
H H38A 0.8696 1.0759 -0.1697 0.151 Uiso calc PR 0.50 1 G 1
H H38B 0.8513 1.1579 -0.1313 0.151 Uiso calc PR 0.50 1 G 1
H H38C 0.8203 1.1637 -0.2187 0.151 Uiso calc PR 0.50 1 G 1
C C39 0.6820(5) 1.1826(4) -0.1164(4) 0.0743(19) Uani d PU 0.50 1 G 1
H H39A 0.6760 1.2258 -0.1675 0.112 Uiso calc PR 0.50 1 G 1
H H39B 0.7086 1.2082 -0.0790 0.112 Uiso calc PR 0.50 1 G 1
H H39C 0.6245 1.1645 -0.0944 0.112 Uiso calc PR 0.50 1 G 1
C C40 0.6885(7) 1.0612(6) -0.1841(6) 0.077(3) Uani d PU 0.60 1 G 1
H H40A 0.6291 1.0590 -0.1605 0.116 Uiso calc PR 0.60 1 G 1
H H40B 0.7109 1.0028 -0.1884 0.116 Uiso calc PR 0.60 1 G 1
H H40C 0.6888 1.1010 -0.2374 0.116 Uiso calc PR 0.60 1 G 1
C C38' 0.8304(6) 1.0565(6) -0.1917(4) 0.092(2) Uani d PU 0.50 1 G 2
H H38D 0.8247 0.9951 -0.1898 0.138 Uiso calc PR 0.50 1 G 2
H H38E 0.8867 1.0626 -0.1722 0.138 Uiso calc PR 0.50 1 G 2
H H38F 0.8266 1.0912 -0.2469 0.138 Uiso calc PR 0.50 1 G 2
C C39' 0.7743(8) 1.1786(5) -0.1287(5) 0.110(3) Uani d PU 0.50 1 G 2
H H39D 0.7749 1.2171 -0.1826 0.166 Uiso calc PR 0.50 1 G 2
H H39E 0.8327 1.1709 -0.1087 0.166 Uiso calc PR 0.50 1 G 2
H H39F 0.7339 1.2046 -0.0933 0.166 Uiso calc PR 0.50 1 G 2
C C40' 0.6673(10) 1.0938(10) -0.1712(10) 0.093(5) Uani d PU 0.40 1 G 2
H H40D 0.6777 1.1173 -0.2288 0.140 Uiso calc PR 0.40 1 G 2
H H40E 0.6210 1.1301 -0.1509 0.140 Uiso calc PR 0.40 1 G 2
H H40F 0.6500 1.0341 -0.1611 0.140 Uiso calc PR 0.40 1 G 2
C C41 0.9429(2) 0.7617(3) -0.05348(19) 0.0923(12) Uani d . 1 1 . .
H H41A 0.9234 0.8159 -0.0924 0.111 Uiso calc R 1 1 . .
H H41B 0.9263 0.7125 -0.0733 0.111 Uiso calc R 1 1 . .
C C42 1.04093(19) 0.7569(2) -0.05638(16) 0.0562(7) Uani d . 1 1 A .
C C43 1.0881(2) 0.8287(2) -0.0609(2) 0.0734(9) Uani d . 1 1 . .
H H43 1.0571 0.8819 -0.0570 0.088 Uiso calc R 1 1 . .
C C44 1.1777(2) 0.8264(2) -0.0708(2) 0.0770(9) Uani d . 1 1 A .
H H44 1.2062 0.8780 -0.0755 0.092 Uiso calc R 1 1 . .
C C45 1.2255(2) 0.7502(2) -0.07393(19) 0.0663(8) Uani d D 1 1 . .
C C46 1.1828(2) 0.6758(2) -0.0680(2) 0.0847(11) Uani d . 1 1 A .
H H46 1.2149 0.6226 -0.0702 0.102 Uiso calc R 1 1 . .
C C47 1.0911(2) 0.6795(2) -0.0585(2) 0.0836(10) Uani d . 1 1 . .
H H47 1.0627 0.6278 -0.0534 0.100 Uiso calc R 1 1 A .
C C49 0.7374(2) 0.5227(2) 0.22128(18) 0.0722(9) Uani d . 1 1 . .
H H49A 0.7884 0.4819 0.2158 0.087 Uiso calc R 1 1 . .
H H49B 0.6844 0.4935 0.2185 0.087 Uiso calc R 1 1 . .
C C50 0.73654(19) 0.5463(2) 0.30111(16) 0.0590(7) Uani d . 1 1 B .
C C51 0.7421(2) 0.4787(2) 0.3715(2) 0.0797(10) Uani d . 1 1 . .
H H51 0.7469 0.4199 0.3679 0.096 Uiso calc R 1 1 . .
C C52 0.7408(3) 0.4970(3) 0.4467(2) 0.0885(11) Uani d . 1 1 B .
H H52 0.7463 0.4504 0.4929 0.106 Uiso calc R 1 1 . .
C C53 0.7316(2) 0.5822(3) 0.45457(18) 0.0762(10) Uani d D 1 1 . .
C C54 0.7265(2) 0.6505(2) 0.38446(18) 0.0738(9) Uani d . 1 1 B .
H H54 0.7215 0.7093 0.3884 0.089 Uiso calc R 1 1 . .
C C55 0.7288(2) 0.6322(2) 0.30871(17) 0.0635(8) Uani d . 1 1 . .
H H55 0.7250 0.6789 0.2623 0.076 Uiso calc R 1 1 B .
C C57 0.55681(18) 0.8144(2) -0.01567(16) 0.0621(8) Uani d . 1 1 . .
H H57A 0.5263 0.8702 -0.0101 0.074 Uiso calc R 1 1 . .
H H57B 0.5129 0.7718 -0.0119 0.074 Uiso calc R 1 1 . .
C C58 0.60755(17) 0.82777(18) -0.09687(15) 0.0498(6) Uani d . 1 1 C .
C C59 0.69751(18) 0.8091(2) -0.10537(17) 0.0595(8) Uani d . 1 1 . .
H H59 0.7297 0.7851 -0.0594 0.071 Uiso calc R 1 1 . .
C C60 0.7401(2) 0.8257(2) -0.18123(18) 0.0677(9) Uani d . 1 1 C .
H H60 0.8009 0.8121 -0.1860 0.081 Uiso calc R 1 1 . .
C C61 0.6942(2) 0.8625(2) -0.25093(17) 0.0671(8) Uani d D 1 1 . .
C C62 0.6036(2) 0.8789(2) -0.24219(18) 0.0712(9) Uani d . 1 1 C .
H H62 0.5710 0.9016 -0.2881 0.085 Uiso calc R 1 1 . .
C C63 0.56160(19) 0.8621(2) -0.16682(18) 0.0613(8) Uani d . 1 1 . .
H H63 0.5005 0.8739 -0.1621 0.074 Uiso calc R 1 1 C .
C C65 0.7901(2) 0.8914(2) 0.25194(18) 0.0726(9) Uani d . 1 1 . .
H H65A 0.8429 0.9217 0.2296 0.087 Uiso calc R 1 1 . .
H H65B 0.8078 0.8408 0.2955 0.087 Uiso calc R 1 1 . .
C C66 0.7271(2) 0.9535(2) 0.28716(18) 0.0674(8) Uani d . 1 1 D .
C C67 0.7308(4) 1.0429(3) 0.2639(3) 0.1251(17) Uani d . 1 1 . .
H H67 0.7725 1.0668 0.2233 0.150 Uiso calc R 1 1 . .
C C68 0.6738(4) 1.1006(3) 0.2991(3) 0.1278(18) Uani d . 1 1 D .
H H68 0.6770 1.1617 0.2802 0.153 Uiso calc R 1 1 . .
C C69 0.6153(3) 1.0692(3) 0.3591(2) 0.0833(10) Uani d D 1 1 . .
C C70 0.6075(3) 0.9797(3) 0.3810(2) 0.0950(12) Uani d . 1 1 D .
H H70 0.5643 0.9567 0.4204 0.114 Uiso calc R 1 1 . .
C C71 0.6625(3) 0.9227(3) 0.3458(2) 0.0841(10) Uani d . 1 1 . .
H H71 0.6556 0.8620 0.3623 0.101 Uiso calc R 1 1 D .

loop_
_atom_site_aniso_label
_atom_site_aniso_U_11
_atom_site_aniso_U_22
_atom_site_aniso_U_33
_atom_site_aniso_U_12
_atom_site_aniso_U_13
_atom_site_aniso_U_23
S1 0.0351(3) 0.0425(4) 0.0712(5) -0.0045(3) -0.0091(3) -0.0073(3)
S2 0.0531(4) 0.0521(4) 0.0765(5) 0.0083(3) -0.0126(4) -0.0308(4)
S3 0.0511(4) 0.0731(5) 0.0756(5) -0.0196(4) 0.0114(4) -0.0365(4)
S4 0.0399(4) 0.0493(4) 0.0695(5) 0.0021(3) 0.0070(3) -0.0126(3)
S5 0.0590(11) 0.091(3) 0.175(4) -0.0079(15) 0.0024(14) -0.037(3)
S6 0.135(5) 0.135(3) 0.0394(16) 0.007(3) -0.019(3) -0.0198(15)
S7 0.095(3) 0.167(5) 0.043(2) -0.012(4) 0.0104(16) -0.031(3)
S8 0.108(2) 0.119(3) 0.0641(16) 0.021(3) -0.0073(16) -0.0442(16)
C48 0.039(3) 0.095(4) 0.123(5) 0.021(3) -0.015(3) -0.029(3)
C56 0.137(9) 0.165(9) 0.080(6) -0.016(7) -0.008(7) -0.057(6)
C64 0.134(7) 0.149(8) 0.054(5) -0.018(7) -0.003(5) 0.008(5)
C72 0.137(7) 0.102(6) 0.127(6) -0.001(5) 0.010(6) -0.049(5)
S5' 0.0595(13) 0.092(3) 0.175(4) -0.0095(18) 0.0015(16) -0.037(3)
S6' 0.135(5) 0.177(6) 0.056(2) -0.021(4) 0.000(3) -0.029(3)
S7' 0.122(5) 0.152(4) 0.057(2) 0.019(3) 0.024(2) -0.005(2)
S8' 0.159(6) 0.146(6) 0.137(5) -0.001(4) 0.007(3) -0.083(4)
C48' 0.182(10) 0.106(8) 0.129(9) -0.016(8) 0.038(8) -0.048(7)
C56' 0.163(10) 0.179(9) 0.089(7) -0.013(8) -0.005(8) -0.064(6)
C64' 0.173(9) 0.127(8) 0.106(8) -0.023(7) 0.009(6) 0.013(6)
C72' 0.178(14) 0.166(13) 0.180(13) 0.000(9) -0.003(9) -0.056(9)
O1 0.0476(11) 0.0799(14) 0.0445(11) 0.0093(9) -0.0129(9) -0.0113(9)
O2 0.0602(11) 0.0554(11) 0.0418(10) -0.0062(9) -0.0020(8) -0.0172(8)
O3 0.0394(9) 0.0626(11) 0.0409(10) -0.0054(8) 0.0035(8) -0.0106(8)
O4 0.0515(11) 0.0623(12) 0.0476(11) -0.0014(9) -0.0024(9) -0.0056(9)
C1 0.0311(12) 0.0451(14) 0.0496(15) -0.0011(10) -0.0043(11) -0.0101(11)
C2 0.0410(14) 0.0534(16) 0.0506(16) -0.0024(12) -0.0082(12) -0.0160(12)
C3 0.0381(14) 0.0607(17) 0.0433(14) 0.0025(12) -0.0055(11) -0.0117(13)
C4 0.0439(14) 0.0442(15) 0.0536(16) 0.0030(12) -0.0050(12) -0.0059(12)
C5 0.0381(13) 0.0429(14) 0.0500(15) 0.0031(11) -0.0071(11) -0.0143(12)
C6 0.0313(12) 0.0483(15) 0.0429(14) 0.0001(11) -0.0041(10) -0.0110(11)
C7 0.0507(16) 0.079(2) 0.0449(16) 0.0031(15) -0.0125(13) -0.0036(14)
C8 0.126(3) 0.105(3) 0.066(2) -0.009(2) -0.021(2) 0.012(2)
C9 0.066(2) 0.150(4) 0.078(2) -0.014(2) -0.0329(19) 0.004(2)
C10 0.107(3) 0.147(4) 0.055(2) 0.019(3) -0.009(2) -0.033(2)
C11 0.0506(15) 0.0406(14) 0.0527(16) -0.0048(12) -0.0048(13) -0.0171(12)
C12 0.0526(16) 0.0503(16) 0.0545(16) -0.0058(13) 0.0058(13) -0.0213(13)
C13 0.0592(17) 0.0534(16) 0.0524(16) -0.0065(13) -0.0007(14) -0.0210(13)
C14 0.0511(16) 0.0656(18) 0.0531(16) -0.0071(14) -0.0069(13) -0.0242(14)
C15 0.0513(16) 0.0484(15) 0.0513(16) -0.0064(12) 0.0015(13) -0.0178(12)
C16 0.0523(16) 0.0412(14) 0.0448(15) -0.0061(12) -0.0003(12) -0.0138(11)
C17 0.074(2) 0.085(2) 0.0605(19) -0.0099(18) -0.0001(17) -0.0375(17)
C18 0.094(6) 0.100(8) 0.046(4) -0.006(7) 0.012(4) -0.030(5)
C19 0.118(6) 0.102(5) 0.100(5) -0.004(5) -0.028(5) -0.065(4)
C20 0.093(5) 0.095(6) 0.061(5) -0.002(5) -0.017(4) -0.029(5)
C18' 0.102(7) 0.110(9) 0.083(7) -0.019(7) 0.007(5) -0.041(7)
C19' 0.143(10) 0.117(8) 0.101(8) -0.020(8) 0.001(8) -0.071(6)
C20' 0.096(6) 0.108(7) 0.069(5) -0.015(6) -0.019(4) -0.038(5)
C21 0.0399(14) 0.0571(17) 0.0487(15) -0.0077(12) 0.0011(12) -0.0156(12)
C22 0.0465(15) 0.0551(17) 0.0519(16) -0.0114(13) 0.0041(13) -0.0057(13)
C23 0.0389(14) 0.0682(19) 0.0425(14) -0.0038(13) 0.0006(11) -0.0105(13)
C24 0.0389(14) 0.0627(18) 0.0449(15) 0.0000(12) 0.0012(12) -0.0172(13)
C25 0.0329(13) 0.0538(16) 0.0464(15) -0.0013(11) -0.0017(11) -0.0107(12)
C26 0.0306(12) 0.0554(16) 0.0407(14) -0.0043(11) 0.0049(11) -0.0083(12)
C27 0.0577(18) 0.088(2) 0.0436(16) -0.0090(16) 0.0098(14) -0.0090(15)
C28 0.075(5) 0.090(6) 0.051(4) -0.001(5) 0.007(4) 0.015(4)
C29 0.143(8) 0.148(9) 0.070(6) -0.033(7) 0.037(6) -0.033(6)
C30 0.042(3) 0.087(6) 0.049(4) -0.005(4) 0.010(3) 0.003(4)
C28' 0.118(10) 0.100(9) 0.084(8) -0.001(7) 0.015(7) 0.005(6)
C29' 0.110(7) 0.120(7) 0.064(5) -0.028(5) 0.030(5) -0.038(5)
C30' 0.083(7) 0.112(9) 0.085(7) 0.008(7) 0.018(5) 0.001(6)
C31 0.0368(13) 0.0401(14) 0.0599(17) -0.0021(11) -0.0015(12) -0.0123(12)
C32 0.0381(14) 0.0443(15) 0.0677(18) -0.0015(12) -0.0080(13) -0.0021(13)
C33 0.0462(15) 0.0424(15) 0.0587(17) -0.0123(12) -0.0104(13) 0.0012(12)
C34 0.0380(13) 0.0410(14) 0.0570(16) -0.0083(11) 0.0004(12) -0.0045(12)
C35 0.0350(13) 0.0339(13) 0.0593(16) -0.0024(10) -0.0071(12) -0.0119(12)
C36 0.0434(14) 0.0355(13) 0.0477(15) -0.0004(11) -0.0055(12) -0.0093(11)
C37 0.0621(19) 0.065(2) 0.069(2) -0.0211(16) -0.0154(16) 0.0133(16)
C38 0.061(4) 0.118(6) 0.089(5) -0.018(5) 0.000(4) 0.039(5)
C39 0.093(5) 0.048(3) 0.071(4) 0.007(3) -0.021(4) 0.007(3)
C40 0.107(7) 0.067(4) 0.054(4) -0.006(4) -0.016(4) -0.004(3)
C38' 0.095(5) 0.107(6) 0.061(4) 0.005(5) -0.013(4) 0.001(4)
C39' 0.161(7) 0.070(5) 0.085(5) -0.021(5) 0.000(5) 0.012(4)
C40' 0.065(6) 0.108(9) 0.089(8) -0.010(6) -0.021(5) 0.015(7)
C41 0.062(2) 0.162(4) 0.0470(19) -0.015(2) -0.0070(16) -0.011(2)
C42 0.0555(17) 0.071(2) 0.0429(15) -0.0130(15) -0.0041(13) -0.0116(14)
C43 0.071(2) 0.069(2) 0.083(2) 0.0003(18) 0.0100(18) -0.0301(17)
C44 0.067(2) 0.067(2) 0.106(3) -0.0133(17) 0.0039(19) -0.0374(19)
C45 0.0644(19) 0.0563(19) 0.076(2) -0.0111(16) 0.0012(16) -0.0114(15)
C46 0.070(2) 0.054(2) 0.132(3) -0.0011(17) 0.004(2) -0.030(2)
C47 0.084(3) 0.060(2) 0.110(3) -0.0286(19) 0.007(2) -0.0222(19)
C49 0.099(3) 0.061(2) 0.0546(18) -0.0098(17) -0.0013(17) -0.0103(15)
C50 0.0586(17) 0.071(2) 0.0445(16) -0.0104(15) -0.0009(13) -0.0068(14)
C51 0.104(3) 0.069(2) 0.060(2) -0.0149(19) -0.0018(19) -0.0024(17)
C52 0.101(3) 0.103(3) 0.050(2) -0.021(2) -0.0058(18) 0.008(2)
C53 0.076(2) 0.107(3) 0.0442(18) -0.013(2) -0.0002(15) -0.0153(18)
C54 0.086(2) 0.083(2) 0.0519(19) -0.0030(18) -0.0057(16) -0.0177(17)
C55 0.074(2) 0.070(2) 0.0438(16) 0.0010(16) -0.0058(14) -0.0099(14)
C57 0.0465(16) 0.082(2) 0.0534(17) 0.0003(15) -0.0019(13) -0.0102(15)
C58 0.0492(16) 0.0563(16) 0.0424(15) -0.0047(13) -0.0014(12) -0.0094(12)
C59 0.0503(17) 0.077(2) 0.0464(16) 0.0027(14) -0.0018(13) -0.0093(14)
C60 0.0531(17) 0.096(2) 0.0527(18) 0.0003(16) 0.0019(14) -0.0193(16)
C61 0.075(2) 0.083(2) 0.0451(17) -0.0056(17) -0.0005(15) -0.0204(15)
C62 0.078(2) 0.091(2) 0.0457(17) -0.0085(18) -0.0139(16) -0.0142(16)
C63 0.0510(16) 0.074(2) 0.0609(19) -0.0034(14) -0.0106(14) -0.0180(15)
C65 0.0573(18) 0.108(3) 0.0528(18) 0.0022(18) -0.0069(15) -0.0219(17)
C66 0.066(2) 0.087(2) 0.0519(18) -0.0102(18) -0.0030(15) -0.0192(17)
C67 0.159(5) 0.109(4) 0.104(3) -0.037(3) 0.060(3) -0.031(3)
C68 0.178(5) 0.085(3) 0.115(4) -0.014(3) 0.039(4) -0.028(3)
C69 0.092(3) 0.099(3) 0.066(2) 0.002(2) -0.009(2) -0.036(2)
C70 0.087(3) 0.128(4) 0.071(2) -0.010(3) 0.018(2) -0.033(2)
C71 0.093(3) 0.085(2) 0.072(2) -0.008(2) 0.011(2) -0.0201(19)

loop_
_atom_type_symbol
_atom_type_description
_atom_type_scat_dispersion_real
_atom_type_scat_dispersion_imag
_atom_type_scat_source
C C 0.0033 0.0016 'International Tables Vol C Tables 4.2.6.8 and 6.1.1.4'
H H 0.0000 0.0000 'International Tables Vol C Tables 4.2.6.8 and 6.1.1.4'
O O 0.0106 0.0060 'International Tables Vol C Tables 4.2.6.8 and 6.1.1.4'
S S 0.1246 0.1234 'International Tables Vol C Tables 4.2.6.8 and 6.1.1.4'

loop_
_geom_angle_atom_site_label_1
_geom_angle_atom_site_label_2
_geom_angle_atom_site_label_3
_geom_angle
C1 S1 C35 106.14(11)
C11 S2 C5 108.71(11)
C15 S3 C21 108.63(12)
C25 S4 C31 108.22(11)
C45 S5 C48 106.3(4)
C53 S6 C56 100.8(7)
C64 S7 C61 100.0(6)
C69 S8 C72 102.6(6)
C48' S5' C45 82.1(9)
C56' S6' C53 102.5(8)
C61 S7' C64' 107.7(8)
C69 S8' C72' 107.6(11)
S5' C48' H48D 109.5
S5' C48' H48E 109.5
H48D C48' H48E 109.5
S5' C48' H48F 109.5
H48D C48' H48F 109.5
H48E C48' H48F 109.5
S6' C56' H56D 109.5
S6' C56' H56E 109.5
H56D C56' H56E 109.5
S6' C56' H56F 109.5
H56D C56' H56F 109.5
H56E C56' H56F 109.5
S7' C64' H64D 109.5
S7' C64' H64E 109.5
H64D C64' H64E 109.5
S7' C64' H64F 109.5
H64D C64' H64F 109.5
H64E C64' H64F 109.5
S8' C72' H72A 109.5
S8' C72' H72B 109.5
H72A C72' H72B 109.5
S8' C72' H72C 109.5
H72A C72' H72C 109.5
H72B C72' H72C 109.5
C6 O1 C41 124.3(2)
C16 O2 C49 114.5(2)
C26 O3 C57 113.88(18)
C36 O4 C65 116.4(2)
C2 C1 C6 120.1(2)
C2 C1 S1 117.5(2)
C6 C1 S1 122.04(19)
C1 C2 C3 122.3(2)
C1 C2 H2 118.8
C3 C2 H2 118.8
C4 C3 C2 116.4(2)
C4 C3 C7 123.2(2)
C2 C3 C7 120.3(3)
C3 C4 C5 122.6(2)
C3 C4 H4 118.7
C5 C4 H4 118.7
C6 C5 C4 120.4(2)
C6 C5 S2 123.38(19)
C4 C5 S2 115.79(18)
O1 C6 C5 122.5(2)
O1 C6 C1 119.2(2)
C5 C6 C1 118.0(2)
C10 C7 C8 107.3(3)
C10 C7 C9 110.5(3)
C8 C7 C9 108.6(3)
C10 C7 C3 110.8(2)
C8 C7 C3 111.5(3)
C9 C7 C3 108.1(2)
C7 C8 H8A 109.5
C7 C8 H8B 109.5
H8A C8 H8B 109.5
C7 C8 H8C 109.5
H8A C8 H8C 109.5
H8B C8 H8C 109.5
C7 C9 H9A 109.5
C7 C9 H9B 109.5
H9A C9 H9B 109.5
C7 C9 H9C 109.5
H9A C9 H9C 109.5
H9B C9 H9C 109.5
C7 C10 H10A 109.5
C7 C10 H10B 109.5
H10A C10 H10B 109.5
C7 C10 H10C 109.5
H10A C10 H10C 109.5
H10B C10 H10C 109.5
C12 C11 C16 119.9(2)
C12 C11 S2 116.2(2)
C16 C11 S2 123.2(2)
C11 C12 C13 122.3(2)
C11 C12 H12 118.8
C13 C12 H12 118.8
C14 C13 C12 116.9(2)
C14 C13 C17 120.9(3)
C12 C13 C17 122.2(3)
C13 C14 C15 122.1(3)
C13 C14 H14 119.0
C15 C14 H14 119.0
C16 C15 C14 120.1(2)
C16 C15 S3 124.2(2)
C14 C15 S3 115.2(2)
O2 C16 C15 120.7(2)
O2 C16 C11 120.6(2)
C15 C16 C11 118.7(2)
C20' C17 C18' 117.9(10)
C20' C17 C13 114.7(6)
C18' C17 C13 115.0(8)
C20' C17 C19 89.3(6)
C18' C17 C19 108.1(7)
C13 C17 C19 108.0(5)
C20' C17 C19' 114.6(8)
C18' C17 C19' 86.7(8)
C13 C17 C19' 103.6(7)
C19 C17 C19' 27.2(6)
C20' C17 C18 110.2(9)
C18' C17 C18 18.6(9)
C13 C17 C18 107.7(7)
C19 C17 C18 126.3(7)
C19' C17 C18 105.3(9)
C20' C17 C20 20.8(7)
C18' C17 C20 107.1(9)
C13 C17 C20 108.8(5)
C19 C17 C20 109.9(6)
C19' C17 C20 134.2(8)
C18 C17 C20 94.8(9)
C17 C18 H18A 109.5
C17 C18 H18B 109.5
C17 C18 H18C 109.5
C17 C19 H19A 109.5
C17 C19 H19B 109.5
C17 C19 H19C 109.5
C17 C20 H20A 109.5
C17 C20 H20B 109.5
C17 C20 H20C 109.5
C17 C18' H18D 109.5
C17 C18' H18E 109.5
H18D C18' H18E 109.5
C17 C18' H18F 109.5
H18D C18' H18F 109.5
H18E C18' H18F 109.5
C17 C19' H19D 109.5
C17 C19' H19E 109.5
H19D C19' H19E 109.5
C17 C19' H19F 109.5
H19D C19' H19F 109.5
H19E C19' H19F 109.5
C17 C20' H20D 109.5
C17 C20' H20E 109.5
H20D C20' H20E 109.5
C17 C20' H20F 109.5
H20D C20' H20F 109.5
H20E C20' H20F 109.5
C26 C21 C22 120.6(2)
C26 C21 S3 123.6(2)
C22 C21 S3 115.3(2)
C23 C22 C21 121.2(3)
C23 C22 H22 119.4
C21 C22 H22 119.4
C24 C23 C22 117.2(2)
C24 C23 C27 122.4(3)
C22 C23 C27 120.4(3)
C23 C24 C25 122.7(3)
C23 C24 H24 118.7
C25 C24 H24 118.7
C26 C25 C24 119.6(2)
C26 C25 S4 123.81(19)
C24 C25 S4 115.7(2)
O3 C26 C21 120.5(2)
O3 C26 C25 120.8(2)
C21 C26 C25 118.7(2)
C30' C27 C28 124.7(8)
C30' C27 C29 108.4(8)
C28 C27 C29 85.6(7)
C30' C27 C23 111.6(7)
C28 C27 C23 112.3(5)
C29 C27 C23 110.4(5)
C30' C27 C29' 79.6(7)
C28 C27 C29' 112.4(7)
C29 C27 C29' 31.4(5)
C23 C27 C29' 111.6(5)
C30' C27 C30 25.2(6)
C28 C27 C30 108.9(6)
C29 C27 C30 130.7(6)
C23 C27 C30 106.8(4)
C29' C27 C30 104.2(6)
C30' C27 C28' 110.4(9)
C28 C27 C28' 21.6(9)
C29 C27 C28' 106.3(8)
C23 C27 C28' 109.6(7)
C29' C27 C28' 129.6(8)
C30 C27 C28' 90.2(7)
C27 C28 H28A 109.5
C27 C28 H28B 109.5
C27 C28 H28C 109.5
C27 C29 H29A 109.5
C27 C29 H29B 109.5
C27 C29 H29C 109.5
C27 C30 H30A 109.5
C27 C30 H30B 109.5
C27 C30 H30C 109.5
C27 C28' H28D 109.5
C27 C28' H28E 109.5
H28D C28' H28E 109.5
C27 C28' H28F 109.5
H28D C28' H28F 109.5
H28E C28' H28F 109.5
C27 C29' H29D 109.5
C27 C29' H29E 109.5
H29D C29' H29E 109.5
C27 C29' H29F 109.5
H29D C29' H29F 109.5
H29E C29' H29F 109.5
C27 C30' H30D 109.5
C27 C30' H30E 109.5
H30D C30' H30E 109.5
C27 C30' H30F 109.5
H30D C30' H30F 109.5
H30E C30' H30F 109.5
C32 C31 C36 120.3(2)
C32 C31 S4 117.03(18)
C36 C31 S4 122.17(19)
C31 C32 C33 122.4(2)
C31 C32 H32 118.8
C33 C32 H32 118.8
C32 C33 C34 116.4(2)
C32 C33 C37 121.2(2)
C34 C33 C37 122.5(2)
C35 C34 C33 122.4(2)
C35 C34 H34 118.8
C33 C34 H34 118.8
C36 C35 C34 120.5(2)
C36 C35 S1 124.13(19)
C34 C35 S1 115.11(18)
O4 C36 C35 123.7(2)
O4 C36 C31 118.2(2)
C35 C36 C31 117.9(2)
C38 C37 C40' 128.2(8)
C38 C37 C39' 56.3(6)
C40' C37 C39' 117.1(7)
C38 C37 C40 117.8(7)
C40' C37 C40 25.5(7)
C39' C37 C40 135.4(5)
C38 C37 C33 115.0(4)
C40' C37 C33 114.3(7)
C39' C37 C33 110.9(4)
C40 C37 C33 110.3(4)
C38 C37 C39 106.5(6)
C40' C37 C39 74.4(6)
C39' C37 C39 52.7(5)
C40 C37 C39 99.8(4)
C33 C37 C39 105.5(3)
C38 C37 C38' 45.7(5)
C40' C37 C38' 105.0(7)
C39' C37 C38' 101.7(6)
C40 C37 C38' 82.6(5)
C33 C37 C38' 106.2(3)
C39 C37 C38' 145.1(4)
C37 C38 H38A 109.5
C37 C38 H38B 109.5
C37 C38 H38C 109.5
C37 C39 H39A 109.5
C37 C39 H39B 109.5
C37 C39 H39C 109.5
C37 C40 H40A 109.5
C37 C40 H40B 109.5
C37 C40 H40C 109.5
C37 C38' H38D 109.5
C37 C38' H38E 109.5
H38D C38' H38E 109.5
C37 C38' H38F 109.5
H38D C38' H38F 109.5
H38E C38' H38F 109.5
C37 C39' H39D 109.5
C37 C39' H39E 109.5
H39D C39' H39E 109.5
C37 C39' H39F 109.5
H39D C39' H39F 109.5
H39E C39' H39F 109.5
C37 C40' H40D 109.5
C37 C40' H40E 109.5
H40D C40' H40E 109.5
C37 C40' H40F 109.5
H40D C40' H40F 109.5
H40E C40' H40F 109.5
O1 C41 C42 120.6(3)
O1 C41 H41A 107.2
C42 C41 H41A 107.2
O1 C41 H41B 107.2
C42 C41 H41B 107.2
H41A C41 H41B 106.8
C43 C42 C47 115.1(3)
C43 C42 C41 123.2(3)
C47 C42 C41 121.6(3)
C44 C43 C42 123.4(3)
C44 C43 H43 118.3
C42 C43 H43 118.3
C45 C44 C43 120.4(3)
C45 C44 H44 119.8
C43 C44 H44 119.8
C44 C45 C46 119.1(3)
C44 C45 S5 115.1(3)
C46 C45 S5 125.7(3)
C44 C45 S5' 122.0(6)
C46 C45 S5' 118.5(6)
S5 C45 S5' 10.0(10)
C45 C46 C47 119.6(3)
C45 C46 H46 120.2
C47 C46 H46 120.2
C42 C47 C46 122.2(3)
C42 C47 H47 118.9
C46 C47 H47 118.9
O2 C49 C50 109.5(3)
O2 C49 H49A 109.8
C50 C49 H49A 109.8
O2 C49 H49B 109.8
C50 C49 H49B 109.8
H49A C49 H49B 108.2
C55 C50 C51 117.9(3)
C55 C50 C49 123.2(3)
C51 C50 C49 118.9(3)
C52 C51 C50 121.2(4)
C52 C51 H51 119.4
C50 C51 H51 119.4
C53 C52 C51 121.2(3)
C53 C52 H52 119.4
C51 C52 H52 119.4
C52 C53 C54 118.2(3)
C52 C53 S6 114.4(4)
C54 C53 S6 126.9(5)
C52 C53 S6' 120.3(5)
C54 C53 S6' 120.9(5)
S6 C53 S6' 15.5(5)
C55 C54 C53 120.7(3)
C55 C54 H54 119.7
C53 C54 H54 119.7
C50 C55 C54 120.9(3)
C50 C55 H55 119.5
C54 C55 H55 119.5
O3 C57 C58 109.3(2)
O3 C57 H57A 109.8
C58 C57 H57A 109.8
O3 C57 H57B 109.8
C58 C57 H57B 109.8
H57A C57 H57B 108.3
C59 C58 C63 118.2(2)
C59 C58 C57 123.4(2)
C63 C58 C57 118.4(2)
C60 C59 C58 120.4(3)
C60 C59 H59 119.8
C58 C59 H59 119.8
C59 C60 C61 121.2(3)
C59 C60 H60 119.4
C61 C60 H60 119.4
C62 C61 C60 118.1(3)
C62 C61 S7' 120.1(4)
C60 C61 S7' 121.8(4)
C62 C61 S7 128.9(4)
C60 C61 S7 112.9(4)
S7' C61 S7 10.2(7)
C63 C62 C61 120.4(3)
C63 C62 H62 119.8
C61 C62 H62 119.8
C62 C63 C58 121.6(3)
C62 C63 H63 119.2
C58 C63 H63 119.2
O4 C65 C66 114.4(2)
O4 C65 H65A 108.7
C66 C65 H65A 108.7
O4 C65 H65B 108.7
C66 C65 H65B 108.7
H65A C65 H65B 107.6
C67 C66 C71 115.9(3)
C67 C66 C65 122.3(3)
C71 C66 C65 121.7(3)
C66 C67 C68 122.2(4)
C66 C67 H67 118.9
C68 C67 H67 118.9
C69 C68 C67 120.8(4)
C69 C68 H68 119.6
C67 C68 H68 119.6
C68 C69 C70 118.0(4)
C68 C69 S8' 117.1(6)
C70 C69 S8' 124.8(5)
C68 C69 S8 129.1(5)
C70 C69 S8 112.8(4)
S8' C69 S8 12.7(7)
C69 C70 C71 121.3(4)
C69 C70 H70 119.4
C71 C70 H70 119.4
C66 C71 C70 121.6(4)
C66 C71 H71 119.2
C70 C71 H71 119.2

loop_
_geom_bond_atom_site_label_1
_geom_bond_atom_site_label_2
_geom_bond_distance
S1 C1 1.768(3)
S1 C35 1.779(2)
S2 C11 1.770(3)
S2 C5 1.777(3)
S3 C15 1.772(3)
S3 C21 1.772(3)
S4 C25 1.773(3)
S4 C31 1.773(3)
S5 C45 1.762(8)
S5 C48 1.769(8)
S6 C53 1.756(9)
S6 C56 1.816(14)
S7 C64 1.800(12)
S7 C61 1.811(9)
S8 C69 1.773(7)
S8 C72 1.791(11)
C48 H48A 0.9600
C48 H48B 0.9600
C48 H48C 0.9600
C56 H56A 0.9600
C56 H56B 0.9600
C56 H56C 0.9600
C64 H64A 0.9600
C64 H64B 0.9600
C64 H64C 0.9600
C72 H72D 0.9600
C72 H72E 0.9600
C72 H72F 0.9600
S5' C48' 1.792(19)
S5' C45 1.827(17)
S6' C56' 1.740(14)
S6' C53 1.787(10)
S7' C61 1.734(10)
S7' C64' 1.760(13)
S8' C69 1.756(10)
S8' C72' 1.812(17)
C48' H48D 0.9600
C48' H48E 0.9600
C48' H48F 0.9600
C56' H56D 0.9600
C56' H56E 0.9600
C56' H56F 0.9600
C64' H64D 0.9600
C64' H64E 0.9600
C64' H64F 0.9600
C72' H72A 0.9600
C72' H72B 0.9600
C72' H72C 0.9600
O1 C6 1.370(3)
O1 C41 1.375(4)
O2 C16 1.371(3)
O2 C49 1.421(3)
O3 C26 1.372(3)
O3 C57 1.433(3)
O4 C36 1.376(3)
O4 C65 1.440(4)
C1 C2 1.379(3)
C1 C6 1.400(3)
C2 C3 1.396(4)
C2 H2 0.9300
C3 C4 1.373(4)
C3 C7 1.542(4)
C4 C5 1.387(3)
C4 H4 0.9300
C5 C6 1.384(3)
C7 C10 1.512(5)
C7 C8 1.522(5)
C7 C9 1.527(4)
C8 H8A 0.9600
C8 H8B 0.9600
C8 H8C 0.9600
C9 H9A 0.9600
C9 H9B 0.9600
C9 H9C 0.9600
C10 H10A 0.9600
C10 H10B 0.9600
C10 H10C 0.9600
C11 C12 1.383(4)
C11 C16 1.393(4)
C12 C13 1.390(4)
C12 H12 0.9300
C13 C14 1.378(4)
C13 C17 1.533(4)
C14 C15 1.395(4)
C14 H14 0.9300
C15 C16 1.386(4)
C17 C20' 1.457(14)
C17 C18' 1.46(2)
C17 C19 1.534(11)
C17 C19' 1.566(18)
C17 C18 1.592(18)
C17 C20 1.624(13)
C18 H18A 0.9600
C18 H18B 0.9600
C18 H18C 0.9600
C19 H19A 0.9600
C19 H19B 0.9600
C19 H19C 0.9600
C20 H20A 0.9600
C20 H20B 0.9600
C20 H20C 0.9600
C18' H18D 0.9600
C18' H18E 0.9600
C18' H18F 0.9600
C19' H19D 0.9600
C19' H19E 0.9600
C19' H19F 0.9600
C20' H20D 0.9600
C20' H20E 0.9600
C20' H20F 0.9600
C21 C26 1.383(4)
C21 C22 1.399(4)
C22 C23 1.386(4)
C22 H22 0.9300
C23 C24 1.378(4)
C23 C27 1.526(4)
C24 C25 1.390(3)
C24 H24 0.9300
C25 C26 1.390(4)
C27 C30' 1.445(16)
C27 C28 1.454(12)
C27 C29 1.510(14)
C27 C29' 1.574(12)
C27 C30 1.580(10)
C27 C28' 1.683(17)
C28 H28A 0.9600
C28 H28B 0.9600
C28 H28C 0.9600
C29 H29A 0.9600
C29 H29B 0.9600
C29 H29C 0.9600
C30 H30A 0.9600
C30 H30B 0.9600
C30 H30C 0.9600
C28' H28D 0.9600
C28' H28E 0.9600
C28' H28F 0.9600
C29' H29D 0.9600
C29' H29E 0.9600
C29' H29F 0.9600
C30' H30D 0.9600
C30' H30E 0.9600
C30' H30F 0.9600
C31 C32 1.380(3)
C31 C36 1.405(3)
C32 C33 1.388(4)
C32 H32 0.9300
C33 C34 1.389(3)
C33 C37 1.532(4)
C34 C35 1.387(3)
C34 H34 0.9300
C35 C36 1.384(3)
C37 C38 1.416(8)
C37 C40' 1.423(16)
C37 C39' 1.437(9)
C37 C40 1.506(11)
C37 C39 1.678(7)
C37 C38' 1.733(9)
C38 H38A 0.9600
C38 H38B 0.9600
C38 H38C 0.9600
C39 H39A 0.9600
C39 H39B 0.9600
C39 H39C 0.9600
C40 H40A 0.9600
C40 H40B 0.9600
C40 H40C 0.9600
C38' H38D 0.9600
C38' H38E 0.9600
C38' H38F 0.9600
C39' H39D 0.9600
C39' H39E 0.9600
C39' H39F 0.9600
C40' H40D 0.9600
C40' H40E 0.9600
C40' H40F 0.9600
C41 C42 1.482(4)
C41 H41A 0.9700
C41 H41B 0.9700
C42 C43 1.366(4)
C42 C47 1.373(4)
C43 C44 1.357(4)
C43 H43 0.9300
C44 C45 1.345(4)
C44 H44 0.9300
C45 C46 1.357(4)
C46 C47 1.388(5)
C46 H46 0.9300
C47 H47 0.9300
C49 C50 1.489(4)
C49 H49A 0.9700
C49 H49B 0.9700
C50 C55 1.371(4)
C50 C51 1.382(4)
C51 C52 1.374(5)
C51 H51 0.9300
C52 C53 1.361(5)
C52 H52 0.9300
C53 C54 1.385(5)
C54 C55 1.383(4)
C54 H54 0.9300
C55 H55 0.9300
C57 C58 1.504(4)
C57 H57A 0.9700
C57 H57B 0.9700
C58 C59 1.375(4)
C58 C63 1.386(4)
C59 C60 1.372(4)
C59 H59 0.9300
C60 C61 1.388(4)
C60 H60 0.9300
C61 C62 1.380(4)
C62 C63 1.361(4)
C62 H62 0.9300
C63 H63 0.9300
C65 C66 1.498(4)
C65 H65A 0.9700
C65 H65B 0.9700
C66 C67 1.354(5)
C66 C71 1.373(5)
C67 C68 1.402(6)
C67 H67 0.9300
C68 C69 1.325(6)
C68 H68 0.9300
C69 C70 1.364(5)
C70 C71 1.376(5)
C70 H70 0.9300
C71 H71 0.9300

loop_
_geom_torsion_atom_site_label_1
_geom_torsion_atom_site_label_2
_geom_torsion_atom_site_label_3
_geom_torsion_atom_site_label_4
_geom_torsion
C35 S1 C1 C2 -128.12(19)
C35 S1 C1 C6 58.3(2)
C6 C1 C2 C3 -1.1(4)
S1 C1 C2 C3 -174.75(19)
C1 C2 C3 C4 -1.7(4)
C1 C2 C3 C7 179.2(2)
C2 C3 C4 C5 2.2(4)
C7 C3 C4 C5 -178.7(2)
C3 C4 C5 C6 0.0(4)
C3 C4 C5 S2 172.9(2)
C11 S2 C5 C6 -56.4(2)
C11 S2 C5 C4 130.9(2)
C41 O1 C6 C5 -79.4(4)
C41 O1 C6 C1 106.7(3)
C4 C5 C6 O1 -176.8(2)
S2 C5 C6 O1 10.8(3)
C4 C5 C6 C1 -2.7(3)
S2 C5 C6 C1 -175.14(18)
C2 C1 C6 O1 177.5(2)
S1 C1 C6 O1 -9.1(3)
C2 C1 C6 C5 3.3(3)
S1 C1 C6 C5 176.64(17)
C4 C3 C7 C10 -127.8(3)
C2 C3 C7 C10 51.3(4)
C4 C3 C7 C8 -8.4(4)
C2 C3 C7 C8 170.7(3)
C4 C3 C7 C9 110.9(3)
C2 C3 C7 C9 -70.0(3)
C5 S2 C11 C12 139.5(2)
C5 S2 C11 C16 -49.6(2)
C16 C11 C12 C13 -0.2(4)
S2 C11 C12 C13 171.0(2)
C11 C12 C13 C14 1.1(4)
C11 C12 C13 C17 -177.4(3)
C12 C13 C14 C15 -1.5(4)
C17 C13 C14 C15 177.0(3)
C13 C14 C15 C16 0.9(4)
C13 C14 C15 S3 -171.2(2)
C21 S3 C15 C16 46.1(3)
C21 S3 C15 C14 -142.2(2)
C49 O2 C16 C15 89.0(3)
C49 O2 C16 C11 -92.3(3)
C14 C15 C16 O2 178.7(2)
S3 C15 C16 O2 -9.9(4)
C14 C15 C16 C11 0.0(4)
S3 C15 C16 C11 171.4(2)
C12 C11 C16 O2 -179.1(2)
S2 C11 C16 O2 10.3(3)
C12 C11 C16 C15 -0.3(4)
S2 C11 C16 C15 -170.97(19)
C14 C13 C17 C20' 17.0(7)
C12 C13 C17 C20' -164.6(6)
C14 C13 C17 C18' 158.5(7)
C12 C13 C17 C18' -23.1(8)
C14 C13 C17 C19 -80.8(5)
C12 C13 C17 C19 97.6(5)
C14 C13 C17 C19' -108.7(7)
C12 C13 C17 C19' 69.7(7)
C14 C13 C17 C18 140.1(7)
C12 C13 C17 C18 -41.5(7)
C14 C13 C17 C20 38.5(6)
C12 C13 C17 C20 -143.1(6)
C15 S3 C21 C26 49.1(2)
C15 S3 C21 C22 -138.9(2)
C26 C21 C22 C23 -0.2(4)
S3 C21 C22 C23 -172.4(2)
C21 C22 C23 C24 -0.7(4)
C21 C22 C23 C27 177.2(2)
C22 C23 C24 C25 1.0(4)
C27 C23 C24 C25 -176.8(2)
C23 C24 C25 C26 -0.6(4)
C23 C24 C25 S4 169.39(19)
C31 S4 C25 C26 -47.7(2)
C31 S4 C25 C24 142.83(19)
C57 O3 C26 C21 89.2(3)
C57 O3 C26 C25 -92.4(3)
C22 C21 C26 O3 179.1(2)
S3 C21 C26 O3 -9.3(3)
C22 C21 C26 C25 0.7(4)
S3 C21 C26 C25 172.24(18)
C24 C25 C26 O3 -178.8(2)
S4 C25 C26 O3 12.1(3)
C24 C25 C26 C21 -0.3(4)
S4 C25 C26 C21 -169.42(18)
C24 C23 C27 C30' 80.8(7)
C22 C23 C27 C30' -97.1(7)
C24 C23 C27 C28 -133.6(6)
C22 C23 C27 C28 48.6(6)
C24 C23 C27 C29 -39.9(6)
C22 C23 C27 C29 142.3(6)
C24 C23 C27 C29' -6.3(6)
C22 C23 C27 C29' 175.9(5)
C24 C23 C27 C30 107.0(5)
C22 C23 C27 C30 -70.8(5)
C24 C23 C27 C28' -156.6(7)
C22 C23 C27 C28' 25.6(7)
C25 S4 C31 C32 128.5(2)
C25 S4 C31 C36 -59.2(2)
C36 C31 C32 C33 0.4(4)
S4 C31 C32 C33 172.8(2)
C31 C32 C33 C34 2.8(4)
C31 C32 C33 C37 -176.8(3)
C32 C33 C34 C35 -2.7(4)
C37 C33 C34 C35 176.9(3)
C33 C34 C35 C36 -0.6(4)
C33 C34 C35 S1 -174.7(2)
C1 S1 C35 C36 53.0(2)
C1 S1 C35 C34 -133.1(2)
C65 O4 C36 C35 70.1(3)
C65 O4 C36 C31 -115.1(3)
C34 C35 C36 O4 178.6(2)
S1 C35 C36 O4 -7.8(4)
C34 C35 C36 C31 3.8(4)
S1 C35 C36 C31 177.35(19)
C32 C31 C36 O4 -178.8(2)
S4 C31 C36 O4 9.2(3)
C32 C31 C36 C35 -3.7(4)
S4 C31 C36 C35 -175.69(19)
C32 C33 C37 C38 168.4(7)
C34 C33 C37 C38 -11.2(8)
C32 C33 C37 C40' -28.2(8)
C34 C33 C37 C40' 152.3(7)
C32 C33 C37 C39' 106.8(6)
C34 C33 C37 C39' -72.7(7)
C32 C33 C37 C40 -55.5(5)
C34 C33 C37 C40 125.0(5)
C32 C33 C37 C39 51.4(4)
C34 C33 C37 C39 -128.1(4)
C32 C33 C37 C38' -143.4(4)
C34 C33 C37 C38' 37.0(5)
C6 O1 C41 C42 -21.9(5)
O1 C41 C42 C43 -80.9(5)
O1 C41 C42 C47 102.2(4)
C47 C42 C43 C44 3.1(5)
C41 C42 C43 C44 -174.0(3)
C42 C43 C44 C45 -2.3(6)
C43 C44 C45 C46 0.8(5)
C43 C44 C45 S5 179.0(5)
C43 C44 C45 S5' -172.7(11)
C48 S5 C45 C44 -177.8(5)
C48 S5 C45 C46 0.4(8)
C48 S5 C45 S5' 47(6)
C48' S5' C45 C44 -153.6(7)
C48' S5' C45 C46 32.9(13)
C48' S5' C45 S5 -105(7)
C44 C45 C46 C47 -0.3(6)
S5 C45 C46 C47 -178.3(5)
S5' C45 C46 C47 173.4(11)
C43 C42 C47 C46 -2.6(5)
C41 C42 C47 C46 174.6(3)
C45 C46 C47 C42 1.3(6)
C16 O2 C49 C50 -177.7(2)
O2 C49 C50 C55 7.8(4)
O2 C49 C50 C51 -173.5(3)
C55 C50 C51 C52 -0.6(5)
C49 C50 C51 C52 -179.4(3)
C50 C51 C52 C53 1.8(6)
C51 C52 C53 C54 -2.1(6)
C51 C52 C53 S6 -174.7(4)
C51 C52 C53 S6' 169.2(4)
C56 S6 C53 C52 -173.0(5)
C56 S6 C53 C54 15.2(8)
C56 S6 C53 S6' -57(3)
C56' S6' C53 C52 150.9(6)
C56' S6' C53 C54 -38.0(8)
C56' S6' C53 S6 79(3)
C52 C53 C54 C55 1.4(5)
S6 C53 C54 C55 172.9(4)
S6' C53 C54 C55 -169.8(4)
C51 C50 C55 C54 -0.1(5)
C49 C50 C55 C54 178.6(3)
C53 C54 C55 C50 -0.3(5)
C26 O3 C57 C58 -173.4(2)
O3 C57 C58 C59 1.3(4)
O3 C57 C58 C63 -177.6(2)
C63 C58 C59 C60 1.1(5)
C57 C58 C59 C60 -177.8(3)
C58 C59 C60 C61 0.7(5)
C59 C60 C61 C62 -2.4(5)
C59 C60 C61 S7' 175.8(5)
C59 C60 C61 S7 -178.5(4)
C64' S7' C61 C62 38.4(9)
C64' S7' C61 C60 -139.8(7)
C64' S7' C61 S7 -171(4)
C64 S7 C61 C62 15.1(9)
C64 S7 C61 C60 -169.4(5)
C64 S7 C61 S7' -17(3)
C60 C61 C62 C63 2.3(5)
S7' C61 C62 C63 -176.0(5)
S7 C61 C62 C63 177.6(5)
C61 C62 C63 C58 -0.4(5)
C59 C58 C63 C62 -1.3(5)
C57 C58 C63 C62 177.7(3)
C36 O4 C65 C66 81.3(3)
O4 C65 C66 C67 -99.8(4)
O4 C65 C66 C71 81.0(4)
C71 C66 C67 C68 1.7(7)
C65 C66 C67 C68 -177.6(4)
C66 C67 C68 C69 2.2(8)
C67 C68 C69 C70 -5.1(7)
C67 C68 C69 S8' 172.1(6)
C67 C68 C69 S8 177.0(5)
C72' S8' C69 C68 15.4(12)
C72' S8' C69 C70 -167.7(10)
C72' S8' C69 S8 -147(3)
C72 S8 C69 C68 19.2(8)
C72 S8 C69 C70 -158.8(6)
C72 S8 C69 S8' 39(2)
C68 C69 C70 C71 4.2(6)
S8' C69 C70 C71 -172.7(5)
S8 C69 C70 C71 -177.6(4)
C67 C66 C71 C70 -2.6(6)
C65 C66 C71 C70 176.7(3)
C69 C70 C71 C66 -0.3(6)

loop_
_platon_squeeze_void_nr
_platon_squeeze_void_average_x
_platon_squeeze_void_average_y
_platon_squeeze_void_average_z
_platon_squeeze_void_volume
_platon_squeeze_void_count_electrons
_platon_squeeze_void_content
1 0.000 0.000 0.500 699 124 ' '
2 0.465 0.560 0.707 24 0 ' '
3 0.534 0.439 0.293 24 0 ' '
